data_4328094
loop_
_publ_author_name
'Stephen A. DiFranco'
'Nicholas A. Maciulis'
'Richard J. Staples'
'Rami J. Batrice'
'Aaron L. Odom'

_publ_section_title
;
 Evaluation of Donor and Steric Properties of Anionic Ligands on High
 Valent Transition Metals
;
_journal_name_full 'Inorganic Chemistry'
_journal_page_first 1187
_journal_page_last 1200
_journal_paper_doi 10.1021/ic202524r
_journal_volume 51
_journal_year 2012
_chemical_absolute_configuration ad
_chemical_formula_moiety 'C30 H43 Cr N3 O Si'
_chemical_formula_sum 'C30 H43 Cr N3 O Si'
_chemical_formula_weight 541.76
_chemical_properties_physical 'air-sensitive, moisture-sensitive, oxygen-sensitive'
_space_group_IT_number 29
_symmetry_cell_setting orthorhombic
_symmetry_Int_Tables_number 29
_symmetry_space_group_name_Hall 'P 2c -2ac'
_symmetry_space_group_name_H-M 'P c a 21'
_atom_sites_solution_hydrogens geom
_atom_sites_solution_primary direct
_atom_sites_solution_secondary difmap
_audit_creation_method SHELXL-97
_cell_angle_alpha 90.00
_cell_angle_beta 90.00
_cell_angle_gamma 90.00
_cell_formula_units_Z 4
_cell_length_a 15.4879(7)
_cell_length_b 9.8496(4)
_cell_length_c 20.4708(6)
_cell_measurement_reflns_used 1203
_cell_measurement_temperature 173(2)
_cell_measurement_theta_max 48.38
_cell_measurement_theta_min 4.32
_cell_volume 3122.8(2)
_computing_cell_refinement 'APEX2 (BRUKER, V2008.5-0, 2006)'
_computing_data_collection 'COSMO (BRUKER, V1.58, 2006)'
_computing_data_reduction 'SAINT (BRUKER, V7.34A, 2006)'
_computing_molecular_graphics 'SHELXTL (Sheldrick, Acta Cryst. A64 2008, 112-122)'
_computing_publication_material 'SHELXTL (Sheldrick, Acta Cryst. A64 2008, 112-122)'
_computing_structure_refinement 'SHELXL (Sheldrick, Acta Cryst. A64 2008, 112-122)'
_computing_structure_solution 'SHELXS (Sheldrick, Acta Cryst. A64 2008, 112-122)'
_diffrn_ambient_temperature 173(2)
_diffrn_detector_area_resol_mean 836.6
_diffrn_measured_fraction_theta_full 0.986
_diffrn_measured_fraction_theta_max 0.986
_diffrn_measurement_device_type 'Bruker APEX-II CCD'
_diffrn_measurement_method '\w,and/f 0.5 deg'
_diffrn_radiation_monochromator graphite
_diffrn_radiation_probe x-ray
_diffrn_radiation_type CuK\a
_diffrn_radiation_wavelength 1.54178
_diffrn_reflns_av_R_equivalents 0.0791
_diffrn_reflns_av_sigmaI/netI 0.1337
_diffrn_reflns_limit_h_max 17
_diffrn_reflns_limit_h_min -18
_diffrn_reflns_limit_k_max 11
_diffrn_reflns_limit_k_min -11
_diffrn_reflns_limit_l_max 24
_diffrn_reflns_limit_l_min -23
_diffrn_reflns_number 11921
_diffrn_reflns_theta_full 67.77
_diffrn_reflns_theta_max 67.77
_diffrn_reflns_theta_min 4.32
_diffrn_source 'fine-focus sealed tube'
_diffrn_source_type 'Sealed Tube'
_exptl_absorpt_coefficient_mu 3.563
_exptl_absorpt_correction_T_max 0.5892
_exptl_absorpt_correction_T_min 0.3082
_exptl_absorpt_correction_type multi-scan
_exptl_absorpt_process_details SADABS
_exptl_crystal_colour red
_exptl_crystal_density_diffrn 1.152
_exptl_crystal_description chunk
_exptl_crystal_F_000 1160
_exptl_crystal_recrystallization_method 'Cold Pentane'
_exptl_crystal_size_max 0.43
_exptl_crystal_size_mid 0.28
_exptl_crystal_size_min 0.17
_refine_diff_density_max 0.298
_refine_diff_density_min -0.428
_refine_diff_density_rms 0.053
_refine_ls_abs_structure_details 'Flack H D (1983), Acta Cryst. A39, 876-881'
_refine_ls_abs_structure_Flack -0.004(10)
_refine_ls_extinction_method none
_refine_ls_goodness_of_fit_ref 0.998
_refine_ls_hydrogen_treatment constr
_refine_ls_matrix_type full
_refine_ls_number_parameters 333
_refine_ls_number_reflns 4926
_refine_ls_number_restraints 1
_refine_ls_restrained_S_all 0.998
_refine_ls_R_factor_all 0.0996
_refine_ls_R_factor_gt 0.0615
_refine_ls_shift/su_max 0.000
_refine_ls_shift/su_mean 0.000
_refine_ls_structure_factor_coef Fsqd
_refine_ls_weighting_details 'calc w=1/[\s^2^(Fo^2^)+(0.0100P)^2^+0.0000P] where P=(Fo^2^+2Fc^2^)/3'
_refine_ls_weighting_scheme calc
_refine_ls_wR_factor_gt 0.1326
_refine_ls_wR_factor_ref 0.1520
_reflns_number_gt 3299
_reflns_number_total 4926
_reflns_threshold_expression >2sigma(I)
_cod_data_source_file ic202524r_si_003_20.cif
_cod_data_source_block pca21
_cod_database_code 4328094
_contact_crystallographer_name 'Richard Staples'
_contact_crystallographer_email xraystaples@chemistry.msu.com

loop_
_symmetry_equiv_pos_as_xyz
'x, y, z'
'-x, -y, z+1/2'
'-x+1/2, y, z+1/2'
'x+1/2, -y, z'

loop_
_atom_site_label
_atom_site_type_symbol
_atom_site_fract_x
_atom_site_fract_y
_atom_site_fract_z
_atom_site_U_iso_or_equiv
_atom_site_adp_type
_atom_site_occupancy
_atom_site_symmetry_multiplicity
_atom_site_calc_flag
_atom_site_refinement_flags
Cr1 Cr 0.64144(6) 0.11725(9) 0.32915(4) 0.0422(2) Uani 1 1 d .
Si1 Si 0.66304(11) 0.09033(15) 0.16913(7) 0.0422(4) Uani 1 1 d .
O1 O 0.6242(3) 0.0978(4) 0.24172(19) 0.0512(11) Uani 1 1 d .
N2 N 0.5861(3) -0.0206(5) 0.3709(2) 0.0454(12) Uani 1 1 d .
C2 C 0.8450(4) 0.0971(7) 0.1427(3) 0.0598(17) Uani 1 1 d .
H2 H 0.8401 0.0027 0.1339 0.072 Uiso 1 1 calc R
C16 C 0.4769(6) 0.3539(8) 0.0423(4) 0.077(2) Uani 1 1 d .
H16 H 0.4395 0.4110 0.0178 0.093 Uiso 1 1 calc R
C18 C 0.5022(5) 0.2082(7) 0.1331(3) 0.0575(17) Uani 1 1 d .
H18 H 0.4813 0.1642 0.1713 0.069 Uiso 1 1 calc R
C31 C 0.6641(5) 0.3901(6) 0.3909(4) 0.0632(19) Uani 1 1 d .
H31 H 0.6293 0.4756 0.3923 0.076 Uiso 1 1 calc R
C221 C 0.4705(4) -0.1649(7) 0.3247(4) 0.0670(18) Uani 1 1 d .
H22A H 0.5054 -0.1758 0.2851 0.100 Uiso 1 1 calc R
H22B H 0.4091 -0.1653 0.3130 0.100 Uiso 1 1 calc R
H22C H 0.4824 -0.2399 0.3548 0.100 Uiso 1 1 calc R
C12 C 0.6546(5) -0.1339(6) 0.0789(3) 0.0580(18) Uani 1 1 d .
H12 H 0.6395 -0.0690 0.0465 0.070 Uiso 1 1 calc R
C14 C 0.6172(5) 0.2574(7) 0.0601(3) 0.0601(18) Uani 1 1 d .
H14 H 0.6756 0.2473 0.0468 0.072 Uiso 1 1 calc R
C5 C 0.8631(5) 0.3665(7) 0.1677(4) 0.0667(19) Uani 1 1 d .
H5 H 0.8687 0.4606 0.1768 0.080 Uiso 1 1 calc R
C32 C 0.5296(4) 0.3355(6) 0.3302(4) 0.0614(17) Uani 1 1 d .
H32 H 0.5010 0.2560 0.3089 0.074 Uiso 1 1 calc R
C9 C 0.6990(5) -0.3265(7) 0.1713(4) 0.070(2) Uani 1 1 d .
H9 H 0.7144 -0.3918 0.2034 0.084 Uiso 1 1 calc R
C17 C 0.4461(5) 0.2865(8) 0.0966(4) 0.074(2) Uani 1 1 d .
H17 H 0.3871 0.2939 0.1088 0.089 Uiso 1 1 calc R
C22 C 0.4931(4) -0.0302(7) 0.3576(3) 0.0536(16) Uani 1 1 d .
H22 H 0.4794 0.0429 0.3254 0.064 Uiso 1 1 calc R
C3 C 0.9244(5) 0.1603(8) 0.1353(3) 0.070(2) Uani 1 1 d .
H3 H 0.9731 0.1093 0.1213 0.084 Uiso 1 1 calc R
C8 C 0.6914(5) -0.1901(7) 0.1881(3) 0.0603(19) Uani 1 1 d .
H8 H 0.7017 -0.1643 0.2322 0.072 Uiso 1 1 calc R
C212 C 0.6542(6) -0.0474(8) 0.4793(3) 0.073(2) Uani 1 1 d .
H21A H 0.7081 -0.0006 0.4685 0.110 Uiso 1 1 calc R
H21B H 0.6650 -0.1143 0.5138 0.110 Uiso 1 1 calc R
H21C H 0.6115 0.0188 0.4946 0.110 Uiso 1 1 calc R
C10 C 0.6842(5) -0.3657(7) 0.1077(4) 0.067(2) Uani 1 1 d .
H10 H 0.6893 -0.4585 0.0956 0.081 Uiso 1 1 calc R
C4 C 0.9329(5) 0.2956(8) 0.1481(3) 0.066(2) Uani 1 1 d .
H4 H 0.9872 0.3392 0.1433 0.079 Uiso 1 1 calc R
C11 C 0.6620(5) -0.2702(7) 0.0622(3) 0.0646(19) Uani 1 1 d .
H11 H 0.6515 -0.2976 0.0184 0.077 Uiso 1 1 calc R
C222 C 0.4380(5) -0.0025(8) 0.4176(3) 0.072(2) Uani 1 1 d .
H22D H 0.4447 -0.0770 0.4489 0.109 Uiso 1 1 calc R
H22E H 0.3772 0.0047 0.4046 0.109 Uiso 1 1 calc R
H22F H 0.4564 0.0828 0.4379 0.109 Uiso 1 1 calc R
C211 C 0.6882(5) -0.2106(7) 0.3889(4) 0.071(2) Uani 1 1 d .
H21D H 0.6622 -0.2599 0.3523 0.107 Uiso 1 1 calc R
H21E H 0.7091 -0.2757 0.4216 0.107 Uiso 1 1 calc R
H21F H 0.7367 -0.1558 0.3731 0.107 Uiso 1 1 calc R
C321 C 0.5387(6) 0.4481(8) 0.2776(4) 0.085(3) Uani 1 1 d .
H32A H 0.5672 0.5275 0.2968 0.128 Uiso 1 1 calc R
H32B H 0.4814 0.4740 0.2617 0.128 Uiso 1 1 calc R
H32C H 0.5734 0.4138 0.2411 0.128 Uiso 1 1 calc R
C322 C 0.4699(6) 0.3838(9) 0.3853(5) 0.099(3) Uani 1 1 d .
H32D H 0.4688 0.3156 0.4201 0.149 Uiso 1 1 calc R
H32E H 0.4114 0.3966 0.3681 0.149 Uiso 1 1 calc R
H32F H 0.4913 0.4700 0.4028 0.149 Uiso 1 1 calc R
N3 N 0.6135(3) 0.2909(5) 0.3525(2) 0.0458(12) Uani 1 1 d .
C7 C 0.6696(4) -0.0916(6) 0.1438(3) 0.0414(13) Uani 1 1 d .
C1 C 0.7723(4) 0.1686(6) 0.1626(3) 0.0457(14) Uani 1 1 d .
C13 C 0.5873(4) 0.1919(6) 0.1158(3) 0.0438(14) Uani 1 1 d .
C6 C 0.7847(5) 0.3056(6) 0.1746(3) 0.0605(17) Uani 1 1 d .
H6 H 0.7369 0.3590 0.1880 0.073 Uiso 1 1 calc R
C311 C 0.7477(6) 0.4250(8) 0.3585(5) 0.099(3) Uani 1 1 d .
H31A H 0.7862 0.3460 0.3597 0.148 Uiso 1 1 calc R
H31B H 0.7749 0.5010 0.3815 0.148 Uiso 1 1 calc R
H31C H 0.7369 0.4506 0.3130 0.148 Uiso 1 1 calc R
C15 C 0.5604(7) 0.3385(8) 0.0239(4) 0.078(3) Uani 1 1 d .
H15 H 0.5807 0.3833 -0.0142 0.094 Uiso 1 1 calc R
C21 C 0.6205(5) -0.1178(6) 0.4200(3) 0.0575(18) Uani 1 1 d .
H21 H 0.5714 -0.1766 0.4343 0.069 Uiso 1 1 calc R
N1 N 0.7350(4) 0.1006(5) 0.3493(2) 0.0582(15) Uani 1 1 d .
C312 C 0.6743(7) 0.3431(8) 0.4613(4) 0.112(4) Uani 1 1 d .
H31D H 0.6175 0.3197 0.4792 0.167 Uiso 1 1 calc R
H31E H 0.7000 0.4162 0.4873 0.167 Uiso 1 1 calc R
H31F H 0.7119 0.2631 0.4626 0.167 Uiso 1 1 calc R

loop_
_atom_site_aniso_label
_atom_site_aniso_U_11
_atom_site_aniso_U_22
_atom_site_aniso_U_33
_atom_site_aniso_U_23
_atom_site_aniso_U_13
_atom_site_aniso_U_12
Cr1 0.0477(5) 0.0383(4) 0.0407(4) 0.0013(5) 0.0010(5) 0.0015(5)
Si1 0.0492(9) 0.0381(8) 0.0392(8) -0.0005(6) 0.0051(7) 0.0009(7)
O1 0.061(3) 0.053(2) 0.040(2) -0.0012(18) 0.003(2) -0.001(2)
N2 0.058(3) 0.040(3) 0.038(3) 0.009(2) -0.002(2) -0.008(2)
C2 0.057(4) 0.062(4) 0.060(4) -0.014(3) 0.005(3) 0.001(4)
C16 0.092(7) 0.050(4) 0.090(6) -0.003(4) -0.032(5) 0.017(4)
C18 0.064(5) 0.057(4) 0.052(4) -0.010(3) -0.004(3) 0.005(4)
C31 0.078(5) 0.041(3) 0.071(4) -0.009(3) -0.013(4) 0.003(4)
C221 0.062(4) 0.070(4) 0.069(4) -0.006(4) -0.009(4) -0.020(3)
C12 0.076(5) 0.046(4) 0.052(4) -0.002(3) -0.003(3) 0.007(4)
C14 0.069(5) 0.061(4) 0.051(4) 0.002(3) -0.003(3) -0.007(4)
C5 0.072(5) 0.049(4) 0.079(5) 0.004(4) -0.006(4) -0.009(4)
C32 0.071(5) 0.049(3) 0.064(4) -0.003(4) -0.002(4) 0.004(3)
C9 0.093(6) 0.041(3) 0.077(5) 0.009(4) 0.014(5) 0.014(4)
C17 0.065(5) 0.068(5) 0.089(6) -0.019(4) -0.015(4) 0.012(4)
C22 0.059(4) 0.056(4) 0.046(3) 0.002(3) -0.001(3) -0.013(3)
C3 0.056(5) 0.080(5) 0.073(5) -0.014(4) 0.010(4) 0.005(4)
C8 0.078(5) 0.056(4) 0.047(4) 0.003(3) -0.001(3) 0.005(4)
C212 0.094(6) 0.070(5) 0.056(4) 0.016(3) -0.026(4) 0.004(4)
C10 0.072(5) 0.044(4) 0.085(5) -0.017(4) 0.013(4) 0.001(3)
C4 0.052(5) 0.078(5) 0.067(5) -0.002(4) 0.002(4) -0.025(4)
C11 0.074(5) 0.057(4) 0.062(4) -0.012(3) -0.003(4) 0.005(4)
C222 0.070(5) 0.095(6) 0.052(4) -0.011(4) 0.012(4) -0.010(4)
C211 0.083(6) 0.049(4) 0.083(5) 0.017(4) -0.018(4) -0.003(4)
C321 0.115(7) 0.061(4) 0.080(5) -0.001(4) -0.028(5) 0.031(5)
C322 0.084(6) 0.082(6) 0.131(8) -0.013(6) 0.029(6) 0.015(5)
N3 0.051(3) 0.041(3) 0.045(3) -0.006(2) -0.007(2) 0.007(2)
C7 0.046(3) 0.037(3) 0.041(3) -0.003(2) 0.004(3) -0.003(3)
C1 0.050(4) 0.050(3) 0.038(3) 0.001(3) -0.004(3) -0.005(3)
C13 0.053(4) 0.036(3) 0.042(3) -0.001(2) -0.002(3) 0.003(3)
C6 0.061(5) 0.046(4) 0.074(4) -0.005(3) 0.008(4) -0.003(3)
C311 0.078(6) 0.064(5) 0.153(9) -0.027(5) -0.005(6) -0.010(5)
C15 0.110(8) 0.060(5) 0.065(5) 0.013(4) -0.031(5) -0.012(5)
C21 0.071(5) 0.052(4) 0.050(4) 0.009(3) -0.008(3) -0.009(4)
N1 0.074(4) 0.042(3) 0.059(3) 0.002(2) -0.005(3) 0.000(3)
C312 0.192(12) 0.063(5) 0.079(6) -0.017(4) -0.071(6) 0.019(6)

loop_
_atom_type_symbol
_atom_type_description
_atom_type_scat_dispersion_real
_atom_type_scat_dispersion_imag
_atom_type_scat_source
C C 0.0181 0.0091 'International Tables Vol C Tables 4.2.6.8 and 6.1.1.4'
H H 0.0000 0.0000 'International Tables Vol C Tables 4.2.6.8 and 6.1.1.4'
N N 0.0311 0.0180 'International Tables Vol C Tables 4.2.6.8 and 6.1.1.4'
O O 0.0492 0.0322 'International Tables Vol C Tables 4.2.6.8 and 6.1.1.4'
Si Si 0.2541 0.3302 'International Tables Vol C Tables 4.2.6.8 and 6.1.1.4'
Cr Cr -0.1635 2.4439 'International Tables Vol C Tables 4.2.6.8 and 6.1.1.4'

loop_
_geom_angle_atom_site_label_1
_geom_angle_atom_site_label_2
_geom_angle_atom_site_label_3
_geom_angle
N1 Cr1 N2 104.0(2)
N1 Cr1 O1 113.3(2)
N2 Cr1 O1 108.3(2)
N1 Cr1 N3 104.9(2)
N2 Cr1 N3 117.6(2)
O1 Cr1 N3 108.7(2)
O1 Si1 C1 112.8(2)
O1 Si1 C7 108.7(2)
C1 Si1 C7 109.1(3)
O1 Si1 C13 106.2(2)
C1 Si1 C13 107.6(3)
C7 Si1 C13 112.4(3)
Si1 O1 Cr1 149.4(3)
C22 N2 C21 115.8(5)
C22 N2 Cr1 115.0(4)
C21 N2 Cr1 129.0(4)
C3 C2 C1 121.5(6)
C3 C2 H2 119.2
C1 C2 H2 119.2
C15 C16 C17 120.0(8)
C15 C16 H16 120.0
C17 C16 H16 120.0
C13 C18 C17 121.9(7)
C13 C18 H18 119.1
C17 C18 H18 119.1
N3 C31 C311 112.0(6)
N3 C31 C312 110.9(6)
C311 C31 C312 113.6(7)
N3 C31 H31 106.6
C311 C31 H31 106.6
C312 C31 H31 106.6
C22 C221 H22A 109.5
C22 C221 H22B 109.5
H22A C221 H22B 109.5
C22 C221 H22C 109.5
H22A C221 H22C 109.5
H22B C221 H22C 109.5
C11 C12 C7 120.1(6)
C11 C12 H12 119.9
C7 C12 H12 119.9
C13 C14 C15 119.4(7)
C13 C14 H14 120.3
C15 C14 H14 120.3
C4 C5 C6 121.2(7)
C4 C5 H5 119.4
C6 C5 H5 119.4
N3 C32 C322 113.8(7)
N3 C32 C321 110.8(6)
C322 C32 C321 110.1(6)
N3 C32 H32 107.3
C322 C32 H32 107.3
C321 C32 H32 107.3
C10 C9 C8 119.4(7)
C10 C9 H9 120.3
C8 C9 H9 120.3
C16 C17 C18 119.2(8)
C16 C17 H17 120.4
C18 C17 H17 120.4
N2 C22 C222 113.0(5)
N2 C22 C221 111.2(6)
C222 C22 C221 112.5(6)
N2 C22 H22 106.5
C222 C22 H22 106.5
C221 C22 H22 106.5
C4 C3 C2 120.2(7)
C4 C3 H3 119.9
C2 C3 H3 119.9
C7 C8 C9 122.7(6)
C7 C8 H8 118.7
C9 C8 H8 118.7
C21 C212 H21A 109.5
C21 C212 H21B 109.5
H21A C212 H21B 109.5
C21 C212 H21C 109.5
H21A C212 H21C 109.5
H21B C212 H21C 109.5
C11 C10 C9 119.5(6)
C11 C10 H10 120.3
C9 C10 H10 120.3
C5 C4 C3 119.1(7)
C5 C4 H4 120.5
C3 C4 H4 120.5
C10 C11 C12 121.2(7)
C10 C11 H11 119.4
C12 C11 H11 119.4
C22 C222 H22D 109.5
C22 C222 H22E 109.5
H22D C222 H22E 109.5
C22 C222 H22F 109.5
H22D C222 H22F 109.5
H22E C222 H22F 109.5
C21 C211 H21D 109.5
C21 C211 H21E 109.5
H21D C211 H21E 109.5
C21 C211 H21F 109.5
H21D C211 H21F 109.5
H21E C211 H21F 109.5
C32 C321 H32A 109.5
C32 C321 H32B 109.5
H32A C321 H32B 109.5
C32 C321 H32C 109.5
H32A C321 H32C 109.5
H32B C321 H32C 109.5
C32 C322 H32D 109.5
C32 C322 H32E 109.5
H32D C322 H32E 109.5
C32 C322 H32F 109.5
H32D C322 H32F 109.5
H32E C322 H32F 109.5
C32 N3 C31 116.4(5)
C32 N3 Cr1 114.5(4)
C31 N3 Cr1 129.2(4)
C8 C7 C12 117.0(5)
C8 C7 Si1 120.6(5)
C12 C7 Si1 122.3(4)
C6 C1 C2 115.7(6)
C6 C1 Si1 121.1(5)
C2 C1 Si1 123.1(5)
C18 C13 C14 118.5(6)
C18 C13 Si1 120.5(5)
C14 C13 Si1 120.9(5)
C5 C6 C1 122.3(6)
C5 C6 H6 118.8
C1 C6 H6 118.8
C31 C311 H31A 109.5
C31 C311 H31B 109.5
H31A C311 H31B 109.5
C31 C311 H31C 109.5
H31A C311 H31C 109.5
H31B C311 H31C 109.5
C16 C15 C14 121.0(8)
C16 C15 H15 119.5
C14 C15 H15 119.5
N2 C21 C212 112.1(5)
N2 C21 C211 110.4(5)
C212 C21 C211 112.1(6)
N2 C21 H21 107.3
C212 C21 H21 107.3
C211 C21 H21 107.3
C31 C312 H31D 109.5
C31 C312 H31E 109.5
H31D C312 H31E 109.5
C31 C312 H31F 109.5
H31D C312 H31F 109.5
H31E C312 H31F 109.5

loop_
_geom_bond_atom_site_label_1
_geom_bond_atom_site_label_2
_geom_bond_distance
Cr1 N1 1.516(6)
Cr1 N2 1.819(4)
Cr1 O1 1.820(4)
Cr1 N3 1.828(5)
Si1 O1 1.605(4)
Si1 C1 1.865(6)
Si1 C7 1.868(5)
Si1 C13 1.889(6)
N2 C22 1.469(8)
N2 C21 1.487(7)
C2 C3 1.387(9)
C2 C1 1.389(9)
C2 H2 0.9500
C16 C15 1.356(11)
C16 C17 1.379(11)
C16 H16 0.9500
C18 C13 1.375(9)
C18 C17 1.380(10)
C18 H18 0.9500
C31 N3 1.479(8)
C31 C311 1.496(11)
C31 C312 1.521(11)
C31 H31 1.0000
C221 C22 1.529(9)
C221 H22A 0.9800
C221 H22B 0.9800
C221 H22C 0.9800
C12 C11 1.390(9)
C12 C7 1.413(8)
C12 H12 0.9500
C14 C13 1.388(8)
C14 C15 1.401(10)
C14 H14 0.9500
C5 C4 1.348(10)
C5 C6 1.361(9)
C5 H5 0.9500
C32 N3 1.446(8)
C32 C322 1.534(11)
C32 C321 1.552(10)
C32 H32 1.0000
C9 C10 1.377(10)
C9 C8 1.391(9)
C9 H9 0.9500
C17 H17 0.9500
C22 C222 1.520(9)
C22 H22 1.0000
C3 C4 1.364(10)
C3 H3 0.9500
C8 C7 1.371(8)
C8 H8 0.9500
C212 C21 1.492(9)
C212 H21A 0.9800
C212 H21B 0.9800
C212 H21C 0.9800
C10 C11 1.368(10)
C10 H10 0.9500
C4 H4 0.9500
C11 H11 0.9500
C222 H22D 0.9800
C222 H22E 0.9800
C222 H22F 0.9800
C211 C21 1.530(9)
C211 H21D 0.9800
C211 H21E 0.9800
C211 H21F 0.9800
C321 H32A 0.9800
C321 H32B 0.9800
C321 H32C 0.9800
C322 H32D 0.9800
C322 H32E 0.9800
C322 H32F 0.9800
C1 C6 1.385(8)
C6 H6 0.9500
C311 H31A 0.9800
C311 H31B 0.9800
C311 H31C 0.9800
C15 H15 0.9500
C21 H21 1.0000
C312 H31D 0.9800
C312 H31E 0.9800
C312 H31F 0.9800

loop_
_geom_torsion_atom_site_label_1
_geom_torsion_atom_site_label_2
_geom_torsion_atom_site_label_3
_geom_torsion_atom_site_label_4
_geom_torsion
C1 Si1 O1 Cr1 -20.5(6)
C7 Si1 O1 Cr1 100.7(5)
C13 Si1 O1 Cr1 -138.1(5)
N1 Cr1 O1 Si1 -14.5(6)
N2 Cr1 O1 Si1 -129.4(5)
N3 Cr1 O1 Si1 101.7(5)
N1 Cr1 N2 C22 -178.1(4)
O1 Cr1 N2 C22 -57.2(4)
N3 Cr1 N2 C22 66.5(4)
N1 Cr1 N2 C21 6.9(6)
O1 Cr1 N2 C21 127.8(5)
N3 Cr1 N2 C21 -108.5(5)
C15 C16 C17 C18 2.6(11)
C13 C18 C17 C16 -2.0(10)
C21 N2 C22 C222 61.2(7)
Cr1 N2 C22 C222 -114.4(5)
C21 N2 C22 C221 -66.4(7)
Cr1 N2 C22 C221 117.9(5)
C1 C2 C3 C4 0.5(11)
C10 C9 C8 C7 -0.2(11)
C8 C9 C10 C11 -0.1(11)
C6 C5 C4 C3 -0.2(11)
C2 C3 C4 C5 -0.3(11)
C9 C10 C11 C12 0.3(12)
C7 C12 C11 C10 -0.3(12)
C322 C32 N3 C31 -56.3(8)
C321 C32 N3 C31 68.4(8)
C322 C32 N3 Cr1 123.4(6)
C321 C32 N3 Cr1 -112.0(5)
C311 C31 N3 C32 -118.9(7)
C312 C31 N3 C32 113.0(7)
C311 C31 N3 Cr1 61.4(8)
C312 C31 N3 Cr1 -66.7(8)
N1 Cr1 N3 C32 172.4(5)
N2 Cr1 N3 C32 -72.7(5)
O1 Cr1 N3 C32 50.9(5)
N1 Cr1 N3 C31 -8.0(6)
N2 Cr1 N3 C31 107.0(6)
O1 Cr1 N3 C31 -129.5(5)
C9 C8 C7 C12 0.2(10)
C9 C8 C7 Si1 -178.5(6)
C11 C12 C7 C8 0.1(10)
C11 C12 C7 Si1 178.7(5)
O1 Si1 C7 C8 -36.9(6)
C1 Si1 C7 C8 86.5(6)
C13 Si1 C7 C8 -154.2(5)
O1 Si1 C7 C12 144.5(5)
C1 Si1 C7 C12 -92.1(6)
C13 Si1 C7 C12 27.3(6)
C3 C2 C1 C6 -0.1(9)
C3 C2 C1 Si1 176.8(5)
O1 Si1 C1 C6 -63.2(6)
C7 Si1 C1 C6 175.9(5)
C13 Si1 C1 C6 53.6(6)
O1 Si1 C1 C2 120.1(5)
C7 Si1 C1 C2 -0.8(6)
C13 Si1 C1 C2 -123.1(5)
C17 C18 C13 C14 0.4(9)
C17 C18 C13 Si1 177.2(5)
C15 C14 C13 C18 0.6(9)
C15 C14 C13 Si1 -176.2(5)
O1 Si1 C13 C18 -25.8(5)
C1 Si1 C13 C18 -146.8(5)
C7 Si1 C13 C18 93.0(5)
O1 Si1 C13 C14 151.0(5)
C1 Si1 C13 C14 29.9(6)
C7 Si1 C13 C14 -90.2(5)
C4 C5 C6 C1 0.6(12)
C2 C1 C6 C5 -0.4(10)
Si1 C1 C6 C5 -177.4(6)
C17 C16 C15 C14 -1.6(12)
C13 C14 C15 C16 0.0(11)
C22 N2 C21 C212 -115.5(7)
Cr1 N2 C21 C212 59.4(8)
C22 N2 C21 C211 118.7(6)
Cr1 N2 C21 C211 -66.4(7)

loop_
_cod_related_entry_id
_cod_related_entry_database
_cod_related_entry_code
1 ChemSpider 30661211
